data_7150628
loop_
_publ_author_name
'Jiang, Bo'
'Hao, Wen-Juan'
'Zhang, Jin-Peng'
'Tu, Shu-Jiang'
'Shi, Feng'

_publ_section_title
;
 A new domino autocatalytic reaction leading to polyfunctionalized
 spiro[5.5]undecanes and dispiro[4.2.5.2]pentadecanes
;
_journal_issue 10
_journal_name_full 'Organic &amp; Biomolecular Chemistry'
_journal_page_first 2195
_journal_page_last 2201
_journal_paper_doi 10.1039/b822645h
_journal_volume 7
_journal_year 2009
_chemical_formula_sum 'C27 H30 O8'
_chemical_formula_weight 482.51
_chemical_name_systematic
;
?
;
_space_group_IT_number 14
_symmetry_cell_setting monoclinic
_symmetry_space_group_name_Hall '-P 2yn'
_symmetry_space_group_name_H-M 'P 1 21/n 1'
_atom_sites_solution_hydrogens geom
_atom_sites_solution_primary direct
_atom_sites_solution_secondary difmap
_audit_creation_method SHELXL-97
_cell_angle_alpha 90.00
_cell_angle_beta 94.934(8)
_cell_angle_gamma 90.00
_cell_formula_units_Z 4
_cell_length_a 9.977(5)
_cell_length_b 20.162(9)
_cell_length_c 12.508(6)
_cell_measurement_reflns_used 1366
_cell_measurement_temperature 298(2)
_cell_measurement_theta_max 19.535
_cell_measurement_theta_min 2.285
_cell_volume 2507(2)
_computing_cell_refinement 'Bruker SMART'
_computing_data_collection 'Bruker SMART'
_computing_data_reduction 'Bruker SAINT'
_computing_molecular_graphics 'Bruker SHELXTL'
_computing_publication_material 'Bruker SHELXTL'
_computing_structure_refinement 'SHELXL-97 (Sheldrick, 1997)'
_computing_structure_solution 'SHELXS-97 (Sheldrick, 1990)'
_diffrn_ambient_temperature 298(2)
_diffrn_measured_fraction_theta_full 0.999
_diffrn_measured_fraction_theta_max 0.935
_diffrn_measurement_device_type 'CCD area detector'
_diffrn_measurement_method 'phi and omega scans'
_diffrn_radiation_monochromator graphite
_diffrn_radiation_source 'fine-focus sealed tube'
_diffrn_radiation_type MoK\a
_diffrn_radiation_wavelength 0.71073
_diffrn_reflns_av_R_equivalents 0.1044
_diffrn_reflns_av_sigmaI/netI 0.1633
_diffrn_reflns_limit_h_max 11
_diffrn_reflns_limit_h_min -11
_diffrn_reflns_limit_k_max 24
_diffrn_reflns_limit_k_min -20
_diffrn_reflns_limit_l_max 14
_diffrn_reflns_limit_l_min -14
_diffrn_reflns_number 11754
_diffrn_reflns_theta_full 25.03
_diffrn_reflns_theta_max 25.03
_diffrn_reflns_theta_min 2.28
_exptl_absorpt_coefficient_mu 0.094
_exptl_absorpt_correction_T_max 0.9888
_exptl_absorpt_correction_T_min 0.9607
_exptl_absorpt_correction_type multi-scan
_exptl_absorpt_process_details sadabs
_exptl_crystal_colour colorless
_exptl_crystal_density_diffrn 1.279
_exptl_crystal_density_method 'not measured'
_exptl_crystal_description prism
_exptl_crystal_F_000 1024
_exptl_crystal_size_max 0.43
_exptl_crystal_size_mid 0.25
_exptl_crystal_size_min 0.12
_refine_diff_density_max 0.460
_refine_diff_density_min -0.213
_refine_diff_density_rms 0.050
_refine_ls_extinction_method none
_refine_ls_goodness_of_fit_ref 1.005
_refine_ls_hydrogen_treatment constr
_refine_ls_matrix_type full
_refine_ls_number_parameters 316
_refine_ls_number_reflns 4126
_refine_ls_number_restraints 6
_refine_ls_restrained_S_all 1.012
_refine_ls_R_factor_all 0.2361
_refine_ls_R_factor_gt 0.0747
_refine_ls_shift/su_max 0.000
_refine_ls_shift/su_mean 0.000
_refine_ls_structure_factor_coef Fsqd
_refine_ls_weighting_details 'calc w=1/[\s^2^(Fo^2^)+(0.0550P)^2^+0.0000P] where P=(Fo^2^+2Fc^2^)/3'
_refine_ls_weighting_scheme calc
_refine_ls_wR_factor_gt 0.1392
_refine_ls_wR_factor_ref 0.1874
_reflns_number_gt 1349
_reflns_number_total 4126
_reflns_threshold_expression >2sigma(I)
_cod_data_source_file b822645h.txt
_cod_data_source_block 041203c
_cod_depositor_comments
;
The following automatic conversions were performed:
'_symmetry_cell_setting' value 'Monoclinic' changed to 'monoclinic'
according to '/home/saulius/struct/CIF-dictionaries/cif_core.dic'
dictionary named 'cif_core.dic' version 2.4.1 from 2010-06-29.

Automatic conversion script
Id: cif_fix_enum 1527 2010-12-29 10:47:43Z saulius 
;
_cod_original_sg_symbol_H-M P2(1)/n
_cod_database_code 7150628

loop_
_symmetry_equiv_pos_as_xyz
'x, y, z'
'-x+1/2, y+1/2, -z+1/2'
'-x, -y, -z'
'x-1/2, -y-1/2, z-1/2'

loop_
_atom_site_label
_atom_site_type_symbol
_atom_site_fract_x
_atom_site_fract_y
_atom_site_fract_z
_atom_site_U_iso_or_equiv
_atom_site_adp_type
_atom_site_occupancy
_atom_site_symmetry_multiplicity
_atom_site_calc_flag
_atom_site_refinement_flags
_atom_site_disorder_assembly
_atom_site_disorder_group
O1 O -0.0782(3) 0.1365(2) 0.3511(3) 0.0761(13) Uani 1 1 d . . .
O2 O 0.0250(4) 0.1844(2) 0.2024(3) 0.0751(12) Uani 1 1 d . . .
O3 O 0.0355(4) 0.10348(19) 0.4940(3) 0.0686(12) Uani 1 1 d . . .
O4 O 0.2363(4) 0.19884(18) 0.2038(3) 0.0649(11) Uani 1 1 d . . .
O5 O 0.4608(4) 0.1128(2) 0.5381(4) 0.1049(16) Uani 1 1 d U . .
O6 O 0.5876(5) 0.1554(2) 0.4129(4) 0.1001(16) Uani 1 1 d . . .
O7 O -0.0022(5) -0.1063(2) 0.0771(3) 0.0887(14) Uani 1 1 d . . .
O8 O -0.1002(4) 0.4239(2) 0.4598(4) 0.0898(14) Uani 1 1 d . . .
C1 C 0.1680(5) 0.1482(2) 0.3627(4) 0.0466(14) Uani 1 1 d . . .
C2 C 0.2380(5) 0.1994(3) 0.4430(5) 0.0615(16) Uani 1 1 d . . .
H2 H 0.2350 0.1788 0.5137 0.074 Uiso 1 1 calc R . .
C3 C 0.3789(6) 0.2090(3) 0.4312(5) 0.082(2) Uani 1 1 d . . .
H3A H 0.4153 0.2374 0.4892 0.099 Uiso 1 1 calc R . .
H3B H 0.3872 0.2327 0.3646 0.099 Uiso 1 1 calc R . .
C4 C 0.4711(8) 0.1438(3) 0.4308(5) 0.0680(18) Uani 1 1 d . . .
C5 C 0.3969(6) 0.0959(3) 0.3462(6) 0.084(2) Uani 1 1 d . . .
H5A H 0.4050 0.1141 0.2753 0.101 Uiso 1 1 calc R . .
H5B H 0.4438 0.0537 0.3498 0.101 Uiso 1 1 calc R . .
C6 C 0.2578(5) 0.0834(3) 0.3569(5) 0.0588(16) Uani 1 1 d . . .
H6 H 0.2569 0.0637 0.4284 0.071 Uiso 1 1 calc R . .
C7 C 0.0383(5) 0.1274(3) 0.4064(5) 0.0528(15) Uani 1 1 d . . .
C8 C 0.1480(6) 0.1791(2) 0.2534(5) 0.0475(14) Uani 1 1 d . . .
C9 C -0.0965(5) 0.1675(3) 0.2462(4) 0.0507(14) Uani 1 1 d . . .
C10 C -0.1679(6) 0.1184(3) 0.1731(5) 0.091(2) Uani 1 1 d . . .
H10A H -0.2520 0.1068 0.2002 0.137 Uiso 1 1 calc R . .
H10B H -0.1134 0.0794 0.1692 0.137 Uiso 1 1 calc R . .
H10C H -0.1845 0.1374 0.1029 0.137 Uiso 1 1 calc R . .
C11 C -0.1733(6) 0.2284(3) 0.2604(5) 0.090(2) Uani 1 1 d . . .
H11A H -0.2563 0.2176 0.2898 0.135 Uiso 1 1 calc R . .
H11B H -0.1922 0.2498 0.1922 0.135 Uiso 1 1 calc R . .
H11C H -0.1217 0.2577 0.3084 0.135 Uiso 1 1 calc R . .
C12 C 0.1543(5) 0.2613(3) 0.4480(5) 0.0537(15) Uani 1 1 d . . .
C13 C 0.1714(5) 0.3153(3) 0.3840(5) 0.0556(15) Uani 1 1 d . . .
H13 H 0.2404 0.3148 0.3385 0.067 Uiso 1 1 calc R . .
C14 C 0.0903(6) 0.3702(3) 0.3850(5) 0.0606(16) Uani 1 1 d . . .
H14 H 0.1028 0.4054 0.3389 0.073 Uiso 1 1 calc R . .
C15 C -0.0101(6) 0.3731(3) 0.4544(5) 0.0615(16) Uani 1 1 d . . .
C16 C -0.0247(6) 0.3210(3) 0.5229(5) 0.0660(17) Uani 1 1 d . . .
H16 H -0.0905 0.3227 0.5712 0.079 Uiso 1 1 calc R . .
C17 C 0.0572(5) 0.2659(3) 0.5209(4) 0.0560(15) Uani 1 1 d . . .
H17 H 0.0472 0.2314 0.5689 0.067 Uiso 1 1 calc R . .
C18 C -0.1000(8) 0.4737(4) 0.3811(7) 0.134(3) Uani 1 1 d . . .
H18A H -0.1667 0.5064 0.3936 0.201 Uiso 1 1 calc R . .
H18B H -0.1202 0.4544 0.3114 0.201 Uiso 1 1 calc R . .
H18C H -0.0129 0.4942 0.3844 0.201 Uiso 1 1 calc R . .
C19 C 0.1895(5) 0.0320(3) 0.2828(5) 0.0516(15) Uani 1 1 d . . .
C20 C 0.2011(5) 0.0315(3) 0.1736(5) 0.0571(15) Uani 1 1 d . . .
H20 H 0.2529 0.0640 0.1441 0.069 Uiso 1 1 calc R . .
C21 C 0.1380(6) -0.0158(3) 0.1067(5) 0.0685(17) Uani 1 1 d . . .
H21 H 0.1504 -0.0159 0.0339 0.082 Uiso 1 1 calc R . .
C22 C 0.0572(6) -0.0626(3) 0.1485(6) 0.0643(17) Uani 1 1 d . . .
C23 C 0.0439(5) -0.0631(3) 0.2572(6) 0.0610(16) Uani 1 1 d . . .
H23 H -0.0086 -0.0955 0.2861 0.073 Uiso 1 1 calc R . .
C24 C 0.1071(5) -0.0163(3) 0.3232(5) 0.0595(15) Uani 1 1 d . . .
H24 H 0.0949 -0.0167 0.3960 0.071 Uiso 1 1 calc R . .
C25 C -0.0945(7) -0.1527(3) 0.1126(6) 0.108(3) Uani 1 1 d . . .
H25A H -0.1280 -0.1801 0.0535 0.162 Uiso 1 1 calc R . .
H25B H -0.1680 -0.1296 0.1405 0.162 Uiso 1 1 calc R . .
H25C H -0.0502 -0.1799 0.1678 0.162 Uiso 1 1 calc R . .
C26 C 0.6675(6) 0.1443(4) 0.5066(6) 0.102(3) Uani 1 1 d . . .
H26A H 0.7119 0.1854 0.5290 0.123 Uiso 1 1 calc R . .
H26B H 0.7367 0.1124 0.4926 0.123 Uiso 1 1 calc R . .
C27 C 0.5964(7) 0.1206(4) 0.5904(6) 0.115(3) Uani 1 1 d . . .
H27A H 0.5981 0.1523 0.6489 0.138 Uiso 1 1 calc R . .
H27B H 0.6324 0.0786 0.6176 0.138 Uiso 1 1 calc R . .

loop_
_atom_site_aniso_label
_atom_site_aniso_U_11
_atom_site_aniso_U_22
_atom_site_aniso_U_33
_atom_site_aniso_U_23
_atom_site_aniso_U_13
_atom_site_aniso_U_12
O1 0.037(2) 0.115(4) 0.076(3) 0.022(3) 0.002(2) -0.008(2)
O2 0.049(2) 0.113(4) 0.062(3) 0.026(2) -0.003(2) -0.004(2)
O3 0.076(3) 0.070(3) 0.059(3) 0.015(2) 0.000(2) -0.008(2)
O4 0.065(2) 0.064(3) 0.069(3) 0.009(2) 0.023(2) 0.004(2)
O5 0.074(3) 0.096(4) 0.152(4) -0.033(3) 0.050(3) -0.018(3)
O6 0.082(3) 0.115(4) 0.101(4) -0.004(3) -0.004(3) 0.007(3)
O7 0.100(3) 0.075(3) 0.088(3) -0.022(3) -0.005(3) -0.023(3)
O8 0.082(3) 0.064(3) 0.127(4) -0.002(3) 0.030(3) 0.031(3)
C1 0.043(3) 0.043(3) 0.054(4) 0.001(3) 0.001(3) 0.007(3)
C2 0.064(4) 0.044(4) 0.073(4) -0.017(3) -0.014(3) 0.002(3)
C3 0.067(4) 0.091(5) 0.089(5) -0.004(4) 0.010(4) 0.005(4)
C4 0.080(5) 0.072(5) 0.054(4) 0.009(4) 0.016(4) 0.006(4)
C5 0.068(4) 0.082(5) 0.106(6) 0.004(4) 0.024(4) 0.008(4)
C6 0.058(4) 0.038(4) 0.078(4) -0.012(3) -0.008(3) 0.012(3)
C7 0.048(4) 0.041(4) 0.070(4) -0.006(3) 0.009(3) 0.009(3)
C8 0.048(3) 0.040(3) 0.057(4) -0.010(3) 0.013(3) 0.003(3)
C9 0.047(3) 0.056(4) 0.047(4) 0.006(3) -0.008(3) 0.002(3)
C10 0.069(4) 0.089(5) 0.113(6) -0.024(4) -0.012(4) -0.012(4)
C11 0.085(5) 0.078(5) 0.105(6) -0.008(4) 0.000(4) 0.006(4)
C12 0.049(3) 0.042(4) 0.068(4) -0.012(3) -0.004(3) 0.004(3)
C13 0.051(3) 0.046(4) 0.069(4) -0.008(3) -0.004(3) -0.006(3)
C14 0.068(4) 0.041(4) 0.074(4) -0.008(3) 0.015(3) -0.004(3)
C15 0.056(4) 0.048(4) 0.078(5) -0.018(4) -0.002(3) 0.008(3)
C16 0.065(4) 0.062(5) 0.072(5) -0.021(4) 0.010(3) 0.006(4)
C17 0.049(3) 0.057(4) 0.063(4) -0.002(3) 0.006(3) 0.004(3)
C18 0.145(7) 0.078(6) 0.182(9) 0.026(6) 0.032(6) 0.055(6)
C19 0.049(3) 0.033(4) 0.073(5) -0.003(3) 0.004(3) 0.002(3)
C20 0.060(4) 0.047(4) 0.066(4) -0.001(3) 0.012(3) 0.003(3)
C21 0.078(4) 0.058(4) 0.069(4) -0.016(4) 0.003(4) 0.005(4)
C22 0.068(4) 0.055(5) 0.068(5) -0.020(4) -0.002(4) -0.001(4)
C23 0.058(4) 0.043(4) 0.081(5) 0.012(3) 0.002(4) -0.003(3)
C24 0.071(4) 0.042(4) 0.064(4) -0.002(3) -0.004(3) 0.001(3)
C25 0.106(6) 0.085(6) 0.133(7) -0.044(5) 0.009(5) -0.011(5)
C26 0.051(4) 0.174(8) 0.077(5) 0.000(5) -0.021(4) 0.012(5)
C27 0.067(5) 0.185(9) 0.091(6) 0.035(5) -0.008(4) -0.014(5)

loop_
_atom_type_symbol
_atom_type_description
_atom_type_scat_dispersion_real
_atom_type_scat_dispersion_imag
_atom_type_scat_source
C C 0.0033 0.0016 'International Tables Vol C Tables 4.2.6.8 and 6.1.1.4'
H H 0.0000 0.0000 'International Tables Vol C Tables 4.2.6.8 and 6.1.1.4'
O O 0.0106 0.0060 'International Tables Vol C Tables 4.2.6.8 and 6.1.1.4'

loop_
_geom_angle_atom_site_label_1
_geom_angle_atom_site_label_2
_geom_angle_atom_site_label_3
_geom_angle
_geom_angle_site_symmetry_1
_geom_angle_site_symmetry_3
_geom_angle_publ_flag
C7 O1 C9 125.0(4) . . ?
C8 O2 C9 125.3(4) . . ?
C27 O5 C4 103.0(5) . . ?
C4 O6 C26 107.6(6) . . ?
C22 O7 C25 119.0(5) . . ?
C15 O8 C18 117.3(5) . . ?
C8 C1 C7 113.3(4) . . ?
C8 C1 C2 109.2(4) . . ?
C7 C1 C2 107.5(4) . . ?
C8 C1 C6 109.3(4) . . ?
C7 C1 C6 107.0(4) . . ?
C2 C1 C6 110.5(4) . . ?
C3 C2 C12 116.3(5) . . ?
C3 C2 C1 114.2(5) . . ?
C12 C2 C1 110.8(4) . . ?
C3 C2 H2 104.7 . . ?
C12 C2 H2 104.7 . . ?
C1 C2 H2 104.7 . . ?
C2 C3 C4 117.1(6) . . ?
C2 C3 H3A 108.0 . . ?
C4 C3 H3A 108.0 . . ?
C2 C3 H3B 108.0 . . ?
C4 C3 H3B 108.0 . . ?
H3A C3 H3B 107.3 . . ?
O6 C4 O5 112.6(6) . . ?
O6 C4 C5 113.2(6) . . ?
O5 C4 C5 106.5(5) . . ?
O6 C4 C3 113.4(6) . . ?
O5 C4 C3 104.8(5) . . ?
C5 C4 C3 105.6(5) . . ?
C6 C5 C4 116.8(5) . . ?
C6 C5 H5A 108.1 . . ?
C4 C5 H5A 108.1 . . ?
C6 C5 H5B 108.1 . . ?
C4 C5 H5B 108.1 . . ?
H5A C5 H5B 107.3 . . ?
C5 C6 C19 117.0(5) . . ?
C5 C6 C1 114.6(5) . . ?
C19 C6 C1 111.4(4) . . ?
C5 C6 H6 104.0 . . ?
C19 C6 H6 104.0 . . ?
C1 C6 H6 104.0 . . ?
O3 C7 O1 116.7(5) . . ?
O3 C7 C1 122.1(5) . . ?
O1 C7 C1 121.2(5) . . ?
O4 C8 O2 114.5(5) . . ?
O4 C8 C1 124.6(5) . . ?
O2 C8 C1 120.8(5) . . ?
O2 C9 O1 114.1(4) . . ?
O2 C9 C11 108.6(5) . . ?
O1 C9 C11 106.1(5) . . ?
O2 C9 C10 107.7(5) . . ?
O1 C9 C10 106.6(5) . . ?
C11 C9 C10 113.8(5) . . ?
C9 C10 H10A 109.5 . . ?
C9 C10 H10B 109.5 . . ?
H10A C10 H10B 109.5 . . ?
C9 C10 H10C 109.5 . . ?
H10A C10 H10C 109.5 . . ?
H10B C10 H10C 109.5 . . ?
C9 C11 H11A 109.5 . . ?
C9 C11 H11B 109.5 . . ?
H11A C11 H11B 109.5 . . ?
C9 C11 H11C 109.5 . . ?
H11A C11 H11C 109.5 . . ?
H11B C11 H11C 109.5 . . ?
C13 C12 C17 117.3(5) . . ?
C13 C12 C2 122.5(5) . . ?
C17 C12 C2 120.2(6) . . ?
C12 C13 C14 122.2(5) . . ?
C12 C13 H13 118.9 . . ?
C14 C13 H13 118.9 . . ?
C13 C14 C15 120.0(6) . . ?
C13 C14 H14 120.0 . . ?
C15 C14 H14 120.0 . . ?
O8 C15 C16 115.9(6) . . ?
O8 C15 C14 125.3(6) . . ?
C16 C15 C14 118.8(6) . . ?
C15 C16 C17 120.7(6) . . ?
C15 C16 H16 119.7 . . ?
C17 C16 H16 119.7 . . ?
C16 C17 C12 120.9(6) . . ?
C16 C17 H17 119.6 . . ?
C12 C17 H17 119.6 . . ?
O8 C18 H18A 109.5 . . ?
O8 C18 H18B 109.5 . . ?
H18A C18 H18B 109.5 . . ?
O8 C18 H18C 109.5 . . ?
H18A C18 H18C 109.5 . . ?
H18B C18 H18C 109.5 . . ?
C20 C19 C24 117.1(5) . . ?
C20 C19 C6 122.6(5) . . ?
C24 C19 C6 120.3(6) . . ?
C19 C20 C21 122.0(6) . . ?
C19 C20 H20 119.0 . . ?
C21 C20 H20 119.0 . . ?
C22 C21 C20 119.7(6) . . ?
C22 C21 H21 120.1 . . ?
C20 C21 H21 120.1 . . ?
O7 C22 C21 115.8(6) . . ?
O7 C22 C23 124.9(6) . . ?
C21 C22 C23 119.3(6) . . ?
C24 C23 C22 120.7(6) . . ?
C24 C23 H23 119.6 . . ?
C22 C23 H23 119.6 . . ?
C23 C24 C19 121.1(6) . . ?
C23 C24 H24 119.4 . . ?
C19 C24 H24 119.4 . . ?
O7 C25 H25A 109.5 . . ?
O7 C25 H25B 109.5 . . ?
H25A C25 H25B 109.5 . . ?
O7 C25 H25C 109.5 . . ?
H25A C25 H25C 109.5 . . ?
H25B C25 H25C 109.5 . . ?
O6 C26 C27 113.5(6) . . ?
O6 C26 H26A 108.9 . . ?
C27 C26 H26A 108.9 . . ?
O6 C26 H26B 108.9 . . ?
C27 C26 H26B 108.9 . . ?
H26A C26 H26B 107.7 . . ?
C26 C27 O5 102.1(5) . . ?
C26 C27 H27A 111.3 . . ?
O5 C27 H27A 111.3 . . ?
C26 C27 H27B 111.3 . . ?
O5 C27 H27B 111.3 . . ?
H27A C27 H27B 109.2 . . ?

loop_
_geom_bond_atom_site_label_1
_geom_bond_atom_site_label_2
_geom_bond_distance
_geom_bond_site_symmetry_2
_geom_bond_publ_flag
O1 C7 1.313(6) . ?
O1 C9 1.451(6) . ?
O2 C8 1.338(6) . ?
O2 C9 1.415(6) . ?
O3 C7 1.199(6) . ?
O4 C8 1.188(5) . ?
O5 C27 1.460(7) . ?
O5 C4 1.492(7) . ?
O6 C4 1.225(7) . ?
O6 C26 1.377(7) . ?
O7 C22 1.353(6) . ?
O7 C25 1.410(7) . ?
O8 C15 1.368(6) . ?
O8 C18 1.406(8) . ?
C1 C8 1.500(7) . ?
C1 C7 1.507(7) . ?
C1 C2 1.562(7) . ?
C1 C6 1.590(6) . ?
C2 C3 1.440(7) . ?
C2 C12 1.506(7) . ?
C2 H2 0.9800 . ?
C3 C4 1.605(8) . ?
C3 H3A 0.9700 . ?
C3 H3B 0.9700 . ?
C4 C5 1.570(8) . ?
C5 C6 1.428(7) . ?
C5 H5A 0.9700 . ?
C5 H5B 0.9700 . ?
C6 C19 1.512(7) . ?
C6 H6 0.9800 . ?
C9 C11 1.466(7) . ?
C9 C10 1.486(7) . ?
C10 H10A 0.9600 . ?
C10 H10B 0.9600 . ?
C10 H10C 0.9600 . ?
C11 H11A 0.9600 . ?
C11 H11B 0.9600 . ?
C11 H11C 0.9600 . ?
C12 C13 1.371(7) . ?
C12 C17 1.389(7) . ?
C13 C14 1.371(7) . ?
C13 H13 0.9300 . ?
C14 C15 1.382(7) . ?
C14 H14 0.9300 . ?
C15 C16 1.372(8) . ?
C16 C17 1.380(7) . ?
C16 H16 0.9300 . ?
C17 H17 0.9300 . ?
C18 H18A 0.9600 . ?
C18 H18B 0.9600 . ?
C18 H18C 0.9600 . ?
C19 C20 1.380(7) . ?
C19 C24 1.397(7) . ?
C20 C21 1.384(7) . ?
C20 H20 0.9300 . ?
C21 C22 1.374(7) . ?
C21 H21 0.9300 . ?
C22 C23 1.378(7) . ?
C23 C24 1.372(7) . ?
C23 H23 0.9300 . ?
C24 H24 0.9300 . ?
C25 H25A 0.9600 . ?
C25 H25B 0.9600 . ?
C25 H25C 0.9600 . ?
C26 C27 1.400(8) . ?
C26 H26A 0.9700 . ?
C26 H26B 0.9700 . ?
C27 H27A 0.9700 . ?
C27 H27B 0.9700 . ?
